data_7203656
loop_
_publ_author_name
'Burke, Nichola J.'
'Burrows, Andrew D.'
'Mahon, Mary F.'
'Warren, John E.'

_publ_section_title
;
 Structural manipulation through control of hydrogen bonding faces: the
 effects of cation substitution on the guanidinium sulfonate structure
;
_journal_issue 12
_journal_name_full CrystEngComm
_journal_page_first 931
_journal_paper_doi 10.1039/b612883a
_journal_volume 8
_journal_year 2006
_chemical_formula_sum 'C13 H17 N3 O3 S'
_chemical_formula_weight 295.36
_chemical_name_systematic
;
?
;
_space_group_IT_number 9
_symmetry_cell_setting monoclinic
_symmetry_space_group_name_Hall 'C -2yc'
_symmetry_space_group_name_H-M 'C 1 c 1'
_atom_sites_solution_hydrogens geom
_atom_sites_solution_primary direct
_atom_sites_solution_secondary difmap
_audit_creation_method SHELXL-97
_cell_angle_alpha 90.00
_cell_angle_beta 125.803(19)
_cell_angle_gamma 90.00
_cell_formula_units_Z 8
_cell_length_a 13.581(4)
_cell_length_b 30.358(11)
_cell_length_c 8.693(3)
_cell_measurement_temperature 150(2)
_cell_volume 2906.8(18)
_computing_cell_refinement 'Bruker SAINT V7.06a'
_computing_data_collection 'Bruker SMART'
_computing_data_reduction 'Bruker SAINT'
_computing_molecular_graphics 'ORTEX (P.McArdle, 1995)'
_computing_publication_material 'SHELXL-97/2 (Sheldrick,1997)'
_computing_structure_refinement 'Bruker SHELXTL'
_computing_structure_solution 'Bruker SHELXTL'
_diffrn_ambient_temperature 150(2)
_diffrn_measured_fraction_theta_full 0.694
_diffrn_measured_fraction_theta_max 0.694
_diffrn_measurement_device_type 'Bruker SMART CCD diffractometer'
_diffrn_measurement_method '\w rotation with narrow frames'
_diffrn_radiation_monochromator 'Silicon 111'
_diffrn_radiation_source 'Daresbury SRS station 9.8'
_diffrn_radiation_type Synchrotron
_diffrn_radiation_wavelength 0.68940
_diffrn_reflns_av_R_equivalents 0.0428
_diffrn_reflns_av_sigmaI/netI 0.0386
_diffrn_reflns_limit_h_max 18
_diffrn_reflns_limit_h_min -19
_diffrn_reflns_limit_k_max 43
_diffrn_reflns_limit_k_min -17
_diffrn_reflns_limit_l_max 9
_diffrn_reflns_limit_l_min -9
_diffrn_reflns_number 4970
_diffrn_reflns_theta_full 29.54
_diffrn_reflns_theta_max 29.54
_diffrn_reflns_theta_min 1.91
_diffrn_standards_number 0
_exptl_absorpt_coefficient_mu 0.233
_exptl_absorpt_correction_T_max 0.9997
_exptl_absorpt_correction_T_min 0.9888
_exptl_absorpt_correction_type multi-scan
_exptl_crystal_colour colorless
_exptl_crystal_density_diffrn 1.350
_exptl_crystal_density_method 'not measured'
_exptl_crystal_description flake
_exptl_crystal_F_000 1248
_exptl_crystal_size_max 0.06
_exptl_crystal_size_mid 0.04
_exptl_crystal_size_min 0.005
_refine_diff_density_max 0.514
_refine_diff_density_min -0.225
_refine_diff_density_rms 0.056
_refine_ls_abs_structure_details 'Flack H D (1983), Acta Cryst. A39, 876-881'
_refine_ls_abs_structure_Flack 0.07(8)
_refine_ls_extinction_method none
_refine_ls_goodness_of_fit_ref 0.990
_refine_ls_hydrogen_treatment constr
_refine_ls_matrix_type full
_refine_ls_number_parameters 362
_refine_ls_number_reflns 4655
_refine_ls_number_restraints 2
_refine_ls_restrained_S_all 0.990
_refine_ls_R_factor_all 0.0547
_refine_ls_R_factor_gt 0.0447
_refine_ls_shift/su_max 0.001
_refine_ls_shift/su_mean 0.000
_refine_ls_structure_factor_coef Fsqd
_refine_ls_weighting_details 'calc w=1/[\s^2^(Fo^2^)+(0.0803P)^2^+0.0000P] where P=(Fo^2^+2Fc^2^)/3'
_refine_ls_weighting_scheme calc
_refine_ls_wR_factor_gt 0.1126
_refine_ls_wR_factor_ref 0.1178
_reflns_number_gt 3983
_reflns_number_total 4655
_reflns_threshold_expression >2sigma(I)
_cod_data_source_file b612883a.txt
_cod_data_source_block compound_2b_bath76
_cod_depositor_comments
;
The following automatic conversions were performed:
'_symmetry_cell_setting' value 'Monoclinic' changed to 'monoclinic'
according to '/home/saulius/struct/CIF-dictionaries/cif_core.dic'
dictionary named 'cif_core.dic' version 2.4.1 from
2010-06-29.

'_exptl_absorpt_correction_type' value 'Multi-scan' changed
to 'multi-scan' according to
'/home/saulius/struct/CIF-dictionaries/cif_core.dic' dictionary named
'cif_core.dic' version 2.4.1 from 2010-06-29.

Automatic conversion script
Id: cif_fix_enum 1527 2010-12-29 10:47:43Z saulius 
;
_cod_original_cell_volume 2906.8(16)
_cod_original_sg_symbol_H-M Cc
_cod_database_code 7203656

loop_
_symmetry_equiv_pos_as_xyz
'x, y, z'
'x, -y, z+1/2'
'x+1/2, y+1/2, z'
'x+1/2, -y+1/2, z+1/2'

loop_
_atom_site_label
_atom_site_type_symbol
_atom_site_fract_x
_atom_site_fract_y
_atom_site_fract_z
_atom_site_U_iso_or_equiv
_atom_site_adp_type
_atom_site_occupancy
_atom_site_symmetry_multiplicity
_atom_site_calc_flag
_atom_site_refinement_flags
_atom_site_disorder_assembly
_atom_site_disorder_group
S1 S 0.90726(7) 0.59121(2) 0.78549(13) 0.0224(2) Uani 1 1 d . . .
S2 S 1.37014(7) 0.61343(3) 0.75138(14) 0.0237(2) Uani 1 1 d . . .
O1 O 0.8095(2) 0.59404(8) 0.8093(4) 0.0286(7) Uani 1 1 d . . .
O2 O 0.8616(2) 0.58395(8) 0.5879(4) 0.0263(7) Uani 1 1 d . . .
O3 O 1.0002(2) 0.55915(8) 0.9120(4) 0.0302(7) Uani 1 1 d . . .
O4 O 1.2860(2) 0.59375(8) 0.7868(4) 0.0283(7) Uani 1 1 d . . .
O5 O 1.3534(2) 0.59473(9) 0.5837(5) 0.0342(7) Uani 1 1 d . . .
O6 O 1.4949(2) 0.61253(9) 0.9169(5) 0.0362(8) Uani 1 1 d . . .
N1 N 0.5483(3) 0.57977(9) 0.5122(5) 0.0259(8) Uani 1 1 d . . .
H1A H 0.4929 0.5740 0.5316 0.031 Uiso 1 1 calc R . .
H1B H 0.6245 0.5836 0.6093 0.031 Uiso 1 1 calc R . .
N2 N 0.6010(3) 0.59114(9) 0.3072(5) 0.0269(8) Uani 1 1 d . . .
H2A H 0.5803 0.5929 0.1907 0.032 Uiso 1 1 calc R . .
H2B H 0.6771 0.5949 0.4043 0.032 Uiso 1 1 calc R . .
N3 N 0.4031(3) 0.57726(10) 0.1877(5) 0.0282(8) Uani 1 1 d . . .
H3 H 0.3855 0.5833 0.0751 0.034 Uiso 1 1 calc R . .
N4 N 1.0401(3) 0.55822(10) 0.5097(6) 0.0311(9) Uani 1 1 d . . .
H4A H 0.9845 0.5531 0.5294 0.037 Uiso 1 1 calc R . .
H4B H 1.1155 0.5636 0.6061 0.037 Uiso 1 1 calc R . .
N5 N 1.0956(3) 0.56563(11) 0.3071(6) 0.0353(9) Uani 1 1 d . . .
H5A H 1.1709 0.5710 0.4041 0.042 Uiso 1 1 calc R . .
H5B H 1.0761 0.5654 0.1912 0.042 Uiso 1 1 calc R . .
N6 N 0.8975(3) 0.54983(9) 0.1873(5) 0.0253(7) Uani 1 1 d . . .
H6 H 0.8804 0.5532 0.0735 0.030 Uiso 1 1 calc R . .
C1 C 0.9801(3) 0.64285(10) 0.8484(6) 0.0215(8) Uani 1 1 d . . .
C2 C 1.0902(3) 0.64701(11) 0.8650(7) 0.0300(10) Uani 1 1 d . . .
H2 H 1.1233 0.6220 0.8445 0.036 Uiso 1 1 calc R . .
C3 C 1.1485(3) 0.68631(11) 0.9099(7) 0.0307(10) Uani 1 1 d . . .
H3A H 1.2239 0.6882 0.9260 0.037 Uiso 1 1 calc R . .
C4 C 1.0983(3) 0.72474(11) 0.9330(6) 0.0257(9) Uani 1 1 d . . .
C5 C 1.1545(4) 0.76654(12) 0.9734(7) 0.0367(11) Uani 1 1 d . . .
H5 H 1.2299 0.7693 0.9902 0.044 Uiso 1 1 calc R . .
C6 C 1.1012(4) 0.80299(12) 0.9884(7) 0.0394(12) Uani 1 1 d . . .
H6A H 1.1395 0.8309 1.0143 0.047 Uiso 1 1 calc R . .
C7 C 0.9898(4) 0.79937(12) 0.9656(7) 0.0394(11) Uani 1 1 d . . .
H7 H 0.9534 0.8248 0.9760 0.047 Uiso 1 1 calc R . .
C8 C 0.9342(4) 0.75939(11) 0.9287(7) 0.0344(11) Uani 1 1 d . . .
H8 H 0.8591 0.7573 0.9133 0.041 Uiso 1 1 calc R . .
C9 C 0.9870(3) 0.72079(11) 0.9128(6) 0.0234(9) Uani 1 1 d . . .
C10 C 0.9296(3) 0.67909(10) 0.8720(6) 0.0227(8) Uani 1 1 d . . .
H10 H 0.8561 0.6762 0.8609 0.027 Uiso 1 1 calc R . .
C11 C 1.3252(4) 0.66980(12) 0.6937(8) 0.0353(11) Uani 1 1 d . . .
C12 C 1.2191(4) 0.67882(13) 0.5066(7) 0.0380(11) Uani 1 1 d . . .
H12 H 1.1770 0.6555 0.4183 0.046 Uiso 1 1 calc R . .
C13 C 1.1786(4) 0.72154(13) 0.4561(8) 0.0428(12) Uani 1 1 d . . .
H13 H 1.1071 0.7279 0.3338 0.051 Uiso 1 1 calc R . .
C14 C 1.2436(4) 0.75521(14) 0.5859(8) 0.0418(13) Uani 1 1 d . . .
C15 C 1.2043(4) 0.80159(14) 0.5303(9) 0.0475(14) Uani 1 1 d . . .
H15 H 1.1354 0.8088 0.4065 0.057 Uiso 1 1 calc R . .
C16 C 1.2699(4) 0.83348(13) 0.6619(8) 0.0409(12) Uani 1 1 d . . .
H16 H 1.2465 0.8634 0.6288 0.049 Uiso 1 1 calc R . .
C17 C 1.3707(5) 0.82336(15) 0.8446(9) 0.0540(15) Uani 1 1 d . . .
H17 H 1.4127 0.8465 0.9340 0.065 Uiso 1 1 calc R . .
C18 C 1.4103(4) 0.78114(14) 0.8977(8) 0.0437(12) Uani 1 1 d . . .
H18 H 1.4812 0.7750 1.0209 0.052 Uiso 1 1 calc R . .
C19 C 1.3463(4) 0.74749(13) 0.7706(7) 0.0383(12) Uani 1 1 d . . .
C20 C 1.3873(4) 0.70171(13) 0.8224(8) 0.0399(12) Uani 1 1 d . . .
H20 H 1.4570 0.6947 0.9458 0.048 Uiso 1 1 calc R . .
C21 C 0.5170(3) 0.58281(10) 0.3364(6) 0.0239(10) Uani 1 1 d . . .
C22 C 0.3039(3) 0.56186(12) 0.1961(6) 0.0275(9) Uani 1 1 d . . .
H22A H 0.2259 0.5657 0.0698 0.033 Uiso 1 1 calc R . .
H22B H 0.3012 0.5803 0.2874 0.033 Uiso 1 1 calc R . .
C23 C 0.3167(4) 0.51418(14) 0.2546(8) 0.0492(14) Uani 1 1 d . . .
H23A H 0.2481 0.5058 0.2573 0.074 Uiso 1 1 calc R . .
H23B H 0.3927 0.5102 0.3811 0.074 Uiso 1 1 calc R . .
H23C H 0.3177 0.4956 0.1634 0.074 Uiso 1 1 calc R . .
C24 C 1.0104(3) 0.55783(11) 0.3361(7) 0.0265(10) Uani 1 1 d . . .
C25 C 0.7998(3) 0.53576(11) 0.2005(6) 0.0250(9) Uani 1 1 d . . .
H25A H 0.7808 0.5597 0.2565 0.030 Uiso 1 1 calc R . .
H25B H 0.8264 0.5097 0.2845 0.030 Uiso 1 1 calc R . .
C26 C 0.6885(3) 0.52442(13) 0.0078(7) 0.0369(11) Uani 1 1 d . . .
H26A H 0.6236 0.5152 0.0187 0.055 Uiso 1 1 calc R . .
H26B H 0.7071 0.5003 -0.0464 0.055 Uiso 1 1 calc R . .
H26C H 0.6620 0.5503 -0.0750 0.055 Uiso 1 1 calc R . .

loop_
_atom_site_aniso_label
_atom_site_aniso_U_11
_atom_site_aniso_U_22
_atom_site_aniso_U_33
_atom_site_aniso_U_23
_atom_site_aniso_U_13
_atom_site_aniso_U_12
S1 0.0179(3) 0.0303(4) 0.0176(7) -0.0011(4) 0.0097(4) -0.0033(3)
S2 0.0206(4) 0.0324(4) 0.0195(7) -0.0010(4) 0.0124(4) -0.0007(3)
O1 0.0261(12) 0.0419(13) 0.025(2) -0.0068(12) 0.0192(14) -0.0093(9)
O2 0.0213(12) 0.0461(14) 0.008(2) -0.0062(11) 0.0063(13) -0.0054(9)
O3 0.0291(12) 0.0308(12) 0.020(2) 0.0015(11) 0.0083(13) -0.0015(9)
O4 0.0299(13) 0.0346(12) 0.027(2) 0.0025(11) 0.0203(14) -0.0036(9)
O5 0.0345(14) 0.0499(15) 0.023(2) -0.0089(13) 0.0194(15) -0.0055(11)
O6 0.0239(13) 0.0543(16) 0.024(2) 0.0010(13) 0.0103(14) -0.0024(11)
N1 0.0218(14) 0.0378(15) 0.019(3) 0.0014(13) 0.0127(16) -0.0004(11)
N2 0.0184(13) 0.0491(16) 0.012(2) 0.0007(14) 0.0080(15) -0.0014(11)
N3 0.0215(15) 0.0493(17) 0.012(3) 0.0062(14) 0.0091(16) -0.0003(12)
N4 0.0199(14) 0.0498(18) 0.021(3) -0.0052(14) 0.0107(17) -0.0019(12)
N5 0.0224(15) 0.067(2) 0.016(3) -0.0097(16) 0.0110(17) -0.0107(14)
N6 0.0238(15) 0.0428(16) 0.010(2) -0.0013(14) 0.0100(16) -0.0058(12)
C1 0.0176(15) 0.0312(16) 0.013(3) 0.0026(13) 0.0070(17) 0.0009(11)
C2 0.0248(17) 0.0327(16) 0.036(3) -0.0027(16) 0.020(2) 0.0016(12)
C3 0.0244(17) 0.0347(17) 0.042(3) -0.0026(16) 0.024(2) -0.0017(12)
C4 0.0258(17) 0.0340(17) 0.018(3) 0.0026(14) 0.0136(19) 0.0007(12)
C5 0.0319(19) 0.0380(19) 0.042(4) -0.0003(18) 0.023(2) -0.0055(14)
C6 0.043(2) 0.0319(18) 0.041(4) -0.0047(18) 0.023(2) -0.0067(15)
C7 0.045(2) 0.0327(18) 0.044(4) 0.0014(18) 0.028(2) 0.0056(15)
C8 0.034(2) 0.0356(18) 0.042(4) 0.0023(17) 0.027(2) 0.0066(14)
C9 0.0192(15) 0.0330(16) 0.017(3) 0.0001(14) 0.0102(18) -0.0002(12)
C10 0.0194(15) 0.0331(16) 0.019(3) 0.0023(14) 0.0135(18) 0.0002(11)
C11 0.0333(19) 0.0364(19) 0.050(4) -0.0034(18) 0.032(2) -0.0046(14)
C12 0.036(2) 0.046(2) 0.033(4) 0.0021(18) 0.020(2) 0.0013(15)
C13 0.034(2) 0.049(2) 0.042(4) 0.003(2) 0.021(2) 0.0000(16)
C14 0.036(2) 0.050(2) 0.058(4) -0.020(2) 0.038(3) -0.0167(16)
C15 0.036(2) 0.050(2) 0.064(5) -0.002(2) 0.034(3) 0.0018(18)
C16 0.045(2) 0.0323(19) 0.050(4) 0.0003(19) 0.030(3) 0.0038(15)
C17 0.065(3) 0.048(2) 0.067(5) -0.010(2) 0.049(4) -0.002(2)
C18 0.046(2) 0.048(2) 0.040(4) -0.006(2) 0.027(3) -0.0031(18)
C19 0.027(2) 0.056(2) 0.039(4) 0.006(2) 0.023(2) -0.0030(16)
C20 0.033(2) 0.046(2) 0.053(4) -0.010(2) 0.032(3) -0.0063(15)
C21 0.0224(17) 0.0282(15) 0.020(3) 0.0019(14) 0.0114(19) 0.0011(11)
C22 0.0163(15) 0.0445(19) 0.019(3) 0.0016(16) 0.0088(18) -0.0015(12)
C23 0.040(2) 0.046(2) 0.066(5) -0.007(2) 0.033(3) -0.0094(16)
C24 0.0250(18) 0.0360(18) 0.018(4) -0.0014(15) 0.012(2) -0.0028(12)
C25 0.0231(16) 0.0321(16) 0.022(3) 0.0009(15) 0.0142(19) -0.0019(12)
C26 0.031(2) 0.045(2) 0.036(4) -0.0050(18) 0.020(2) -0.0083(15)

loop_
_atom_type_symbol
_atom_type_description
_atom_type_scat_dispersion_real
_atom_type_scat_dispersion_imag
_atom_type_scat_source
C C 0.0033 0.0016 'International Tables Vol C Tables 4.2.6.8 and 6.1.1.4'
H H 0.0000 0.0000 'International Tables Vol C Tables 4.2.6.8 and 6.1.1.4'
N N 0.0061 0.0033 'International Tables Vol C Tables 4.2.6.8 and 6.1.1.4'
O O 0.0106 0.0060 'International Tables Vol C Tables 4.2.6.8 and 6.1.1.4'
S S 0.1246 0.1234 'International Tables Vol C Tables 4.2.6.8 and 6.1.1.4'

loop_
_geom_angle_atom_site_label_1
_geom_angle_atom_site_label_2
_geom_angle_atom_site_label_3
_geom_angle
_geom_angle_site_symmetry_1
_geom_angle_site_symmetry_3
_geom_angle_publ_flag
O3 S1 O1 112.97(17) . . ?
O3 S1 O2 111.74(16) . . ?
O1 S1 O2 112.27(16) . . ?
O3 S1 C1 106.18(16) . . ?
O1 S1 C1 107.20(15) . . ?
O2 S1 C1 105.92(17) . . ?
O6 S2 O5 113.31(17) . . ?
O6 S2 O4 112.66(18) . . ?
O5 S2 O4 111.46(16) . . ?
O6 S2 C11 107.9(2) . . ?
O5 S2 C11 105.4(2) . . ?
O4 S2 C11 105.51(15) . . ?
C21 N3 C22 125.1(4) . . ?
C24 N6 C25 124.1(4) . . ?
C10 C1 C2 120.1(3) . . ?
C10 C1 S1 121.4(2) . . ?
C2 C1 S1 118.5(2) . . ?
C3 C2 C1 120.6(3) . . ?
C2 C3 C4 120.9(3) . . ?
C5 C4 C9 119.1(3) . . ?
C5 C4 C3 122.4(3) . . ?
C9 C4 C3 118.4(3) . . ?
C6 C5 C4 120.6(3) . . ?
C5 C6 C7 120.4(4) . . ?
C8 C7 C6 120.2(3) . . ?
C7 C8 C9 121.0(3) . . ?
C10 C9 C8 121.8(3) . . ?
C10 C9 C4 119.6(3) . . ?
C8 C9 C4 118.6(3) . . ?
C1 C10 C9 120.2(3) . . ?
C20 C11 C12 122.2(4) . . ?
C20 C11 S2 120.8(4) . . ?
C12 C11 S2 116.9(3) . . ?
C13 C12 C11 119.4(4) . . ?
C12 C13 C14 119.2(5) . . ?
C13 C14 C19 122.8(4) . . ?
C13 C14 C15 119.8(5) . . ?
C19 C14 C15 117.4(4) . . ?
C16 C15 C14 117.9(5) . . ?
C15 C16 C17 121.6(4) . . ?
C18 C17 C16 121.5(5) . . ?
C17 C18 C19 119.2(5) . . ?
C18 C19 C14 122.3(4) . . ?
C18 C19 C20 120.5(5) . . ?
C14 C19 C20 117.1(4) . . ?
C11 C20 C19 119.2(5) . . ?
N3 C21 N1 121.3(3) . . ?
N3 C21 N2 118.7(4) . . ?
N1 C21 N2 120.0(3) . . ?
N3 C22 C23 113.2(3) . . ?
N4 C24 N6 121.6(3) . . ?
N4 C24 N5 119.7(4) . . ?
N6 C24 N5 118.7(4) . . ?
N6 C25 C26 110.4(3) . . ?

loop_
_geom_bond_atom_site_label_1
_geom_bond_atom_site_label_2
_geom_bond_distance
_geom_bond_site_symmetry_2
_geom_bond_publ_flag
S1 O3 1.458(3) . ?
S1 O1 1.461(2) . ?
S1 O2 1.462(3) . ?
S1 C1 1.761(3) . ?
S2 O6 1.446(3) . ?
S2 O5 1.453(3) . ?
S2 O4 1.473(2) . ?
S2 C11 1.787(4) . ?
N1 C21 1.328(5) . ?
N2 C21 1.329(4) . ?
N3 C21 1.324(5) . ?
N3 C22 1.468(4) . ?
N4 C24 1.314(5) . ?
N5 C24 1.341(4) . ?
N6 C24 1.328(5) . ?
N6 C25 1.461(4) . ?
C1 C10 1.373(4) . ?
C1 C2 1.422(4) . ?
C2 C3 1.357(5) . ?
C3 C4 1.424(5) . ?
C4 C5 1.415(5) . ?
C4 C9 1.422(4) . ?
C5 C6 1.370(5) . ?
C6 C7 1.411(5) . ?
C7 C8 1.365(5) . ?
C8 C9 1.421(5) . ?
C9 C10 1.418(4) . ?
C11 C20 1.341(6) . ?
C11 C12 1.433(7) . ?
C12 C13 1.376(6) . ?
C13 C14 1.390(6) . ?
C14 C19 1.399(7) . ?
C14 C15 1.483(6) . ?
C15 C16 1.359(7) . ?
C16 C17 1.395(8) . ?
C17 C18 1.362(6) . ?
C18 C19 1.377(7) . ?
C19 C20 1.467(6) . ?
C22 C23 1.510(6) . ?
C25 C26 1.499(6) . ?
